data_7241558
loop_
_publ_author_name
'Peloquin, Andrew J.'
'Kobra, Khadijatul'
'McMillen, Colin D.'
'Iacono, Scott T.'
'Pennington, William T.'

_publ_section_title
;
 Isolation of hydrazine oxidation products via halogen bonding: C--I bond
 scission and crystal polymorphism
;
_journal_issue 2
_journal_name_full CrystEngComm
_journal_page_first 419
_journal_page_last 426
_journal_paper_doi 10.1039/D0CE01568G
_journal_volume 23
_journal_year 2021
_chemical_formula_moiety '2(C6 F4 I2), C4 H12 N, I'
_chemical_formula_sum 'C16 H12 F8 I5 N'
_chemical_formula_weight 1004.77
_chemical_name_common 'bis(1,3-diiodo-2,4,5,6-tetrafluorobenzene) tetramethylammonium iodide cocrystal'
_space_group_crystal_system monoclinic
_space_group_IT_number 14
_space_group_name_Hall '-P 2yn'
_space_group_name_H-M_alt 'P 1 21/n 1'
_atom_sites_solution_hydrogens geom
_atom_sites_solution_primary dual
_atom_sites_solution_secondary difmap
_audit_creation_method SHELXL-2016/6
_audit_update_record
;
2020-10-22 deposited with the CCDC.	2020-11-23 downloaded from the CCDC.
;
_cell_angle_alpha 90
_cell_angle_beta 103.673(2)
_cell_angle_gamma 90
_cell_formula_units_Z 4
_cell_length_a 9.9907(5)
_cell_length_b 21.4967(12)
_cell_length_c 11.4868(7)
_cell_measurement_reflns_used 9810
_cell_measurement_temperature 100(2)
_cell_measurement_theta_max 26.38
_cell_measurement_theta_min 2.63
_cell_volume 2397.1(2)
_computing_cell_refinement 'Bruker SAINT'
_computing_data_collection 'Bruker APEX3'
_computing_data_reduction 'Bruker SAINT'
_computing_molecular_graphics 'Bruker SHELXTL'
_computing_publication_material 'Bruker SHELXTL'
_computing_structure_refinement 'SHELXL-2016/6 (Sheldrick, 2016)'
_computing_structure_solution 'SHELXT 2014/5 (Sheldrick, 2014)'
_diffrn_ambient_temperature 100(2)
_diffrn_measured_fraction_theta_full 0.995
_diffrn_measured_fraction_theta_max 0.995
_diffrn_measurement_device_type 'Bruker D8 Venture Photon 100'
_diffrn_measurement_method '\f and \w scans'
_diffrn_radiation_type MoK\a
_diffrn_radiation_wavelength 0.71073
_diffrn_reflns_av_R_equivalents 0.0417
_diffrn_reflns_av_unetI/netI 0.0162
_diffrn_reflns_Laue_measured_fraction_full 0.995
_diffrn_reflns_Laue_measured_fraction_max 0.995
_diffrn_reflns_limit_h_max 12
_diffrn_reflns_limit_h_min -12
_diffrn_reflns_limit_k_max 26
_diffrn_reflns_limit_k_min -26
_diffrn_reflns_limit_l_max 14
_diffrn_reflns_limit_l_min -14
_diffrn_reflns_number 59566
_diffrn_reflns_point_group_measured_fraction_full 0.995
_diffrn_reflns_point_group_measured_fraction_max 0.995
_diffrn_reflns_theta_full 25.242
_diffrn_reflns_theta_max 26.384
_diffrn_reflns_theta_min 2.056
_diffrn_source 'Incoatec I\mS'
_exptl_absorpt_coefficient_mu 6.554
_exptl_absorpt_correction_T_max 0.52
_exptl_absorpt_correction_T_min 0.37
_exptl_absorpt_correction_type multi-scan
_exptl_absorpt_process_details 'Bruker, SADABS'
_exptl_crystal_colour colourless
_exptl_crystal_density_diffrn 2.784
_exptl_crystal_description block
_exptl_crystal_F_000 1808
_exptl_crystal_size_max 0.189
_exptl_crystal_size_mid 0.164
_exptl_crystal_size_min 0.115
_refine_diff_density_max 0.905
_refine_diff_density_min -0.872
_refine_diff_density_rms 0.092
_refine_ls_extinction_method none
_refine_ls_goodness_of_fit_ref 1.113
_refine_ls_hydrogen_treatment constr
_refine_ls_matrix_type full
_refine_ls_number_parameters 275
_refine_ls_number_reflns 4901
_refine_ls_number_restraints 0
_refine_ls_restrained_S_all 1.113
_refine_ls_R_factor_all 0.0182
_refine_ls_R_factor_gt 0.0168
_refine_ls_shift/su_max 0.003
_refine_ls_shift/su_mean 0.000
_refine_ls_structure_factor_coef Fsqd
_refine_ls_weighting_details 'w=1/[\s^2^(Fo^2^)+(0.0116P)^2^+5.0980P] where P=(Fo^2^+2Fc^2^)/3'
_refine_ls_weighting_scheme calc
_refine_ls_wR_factor_gt 0.0399
_refine_ls_wR_factor_ref 0.0409
_reflns_Friedel_coverage 0.000
_reflns_number_gt 4667
_reflns_number_total 4901
_reflns_threshold_expression 'I > 2\s(I)'
_cod_data_source_file d0ce01568g2.cif
_cod_data_source_block 2(13-F4DIB)(NMe4I)_UDMH
_cod_depositor_comments 'Adding full bibliography for 7241557--7241566.cif.'
_cod_original_sg_symbol_H-M 'P 21/n'
_cod_database_code 7241558
_shelx_shelxl_version_number 2016/6
_shelx_space_group_comment
;
The symmetry employed for this shelxl refinement is uniquely defined
by the following loop, which should always be used as a source of
symmetry information in preference to the above space-group names.
They are only intended as comments.
;
_shelx_estimated_absorpt_t_min 0.371
_shelx_estimated_absorpt_t_max 0.519

loop_
_space_group_symop_operation_xyz
'x, y, z'
'-x+1/2, y+1/2, -z+1/2'
'-x, -y, -z'
'x-1/2, -y-1/2, z-1/2'

loop_
_atom_site_label
_atom_site_type_symbol
_atom_site_fract_x
_atom_site_fract_y
_atom_site_fract_z
_atom_site_U_iso_or_equiv
_atom_site_adp_type
_atom_site_occupancy
_atom_site_site_symmetry_order
_atom_site_calc_flag
_atom_site_refinement_flags_posn
_atom_site_refinement_flags_adp
_atom_site_refinement_flags_occupancy
_atom_site_disorder_assembly
_atom_site_disorder_group
I1 I 0.73163(2) 0.39957(2) 0.82633(2) 0.01998(5) Uani 1 1 d . . . . .
I2 I 0.83587(2) 0.65328(2) 1.05098(2) 0.01982(5) Uani 1 1 d . . . . .
F1 F 0.87724(17) 0.52084(8) 0.95171(19) 0.0290(4) Uani 1 1 d . . . . .
F2 F 0.50070(19) 0.65160(8) 0.95970(17) 0.0257(4) Uani 1 1 d . . . . .
F3 F 0.32691(17) 0.56284(9) 0.84896(17) 0.0283(4) Uani 1 1 d . . . . .
F4 F 0.42369(18) 0.45371(9) 0.78768(17) 0.0270(4) Uani 1 1 d . . . . .
C1 C 0.6539(3) 0.48523(13) 0.8685(3) 0.0179(6) Uani 1 1 d . . . . .
C2 C 0.7412(3) 0.53123(13) 0.9265(3) 0.0187(6) Uani 1 1 d . . . . .
C3 C 0.6951(3) 0.58787(13) 0.9593(3) 0.0176(6) Uani 1 1 d . . . . .
C4 C 0.5537(3) 0.59781(13) 0.9305(3) 0.0186(6) Uani 1 1 d . . . . .
C5 C 0.4634(3) 0.55286(14) 0.8726(3) 0.0194(6) Uani 1 1 d . . . . .
C6 C 0.5133(3) 0.49709(14) 0.8417(3) 0.0194(6) Uani 1 1 d . . . . .
N1 N 0.3970(2) 0.24786(10) 0.6811(2) 0.0147(5) Uani 1 1 d . . . . .
C13 C 0.4510(3) 0.26043(15) 0.8111(3) 0.0229(6) Uani 1 1 d . . . . .
H13A H 0.451288 0.305382 0.825384 0.034 Uiso 1 1 calc R U . . .
H13B H 0.545124 0.244317 0.836834 0.034 Uiso 1 1 calc R U . . .
H13C H 0.392165 0.239883 0.856682 0.034 Uiso 1 1 calc R U . . .
C14 C 0.4838(3) 0.28226(12) 0.6181(2) 0.0124(5) Uani 1 1 d . . . . .
H14A H 0.454054 0.273836 0.531992 0.019 Uiso 1 1 calc R U . . .
H14B H 0.579862 0.269186 0.647467 0.019 Uiso 1 1 calc R U . . .
H14C H 0.476013 0.326905 0.632435 0.019 Uiso 1 1 calc R U . . .
C15 C 0.3958(3) 0.17923(14) 0.6569(3) 0.0255(7) Uani 1 1 d . . . . .
H15A H 0.358940 0.171675 0.571196 0.038 Uiso 1 1 calc R U . . .
H15B H 0.337874 0.158216 0.702727 0.038 Uiso 1 1 calc R U . . .
H15C H 0.490001 0.162985 0.681072 0.038 Uiso 1 1 calc R U . . .
C16 C 0.2547(3) 0.27339(16) 0.6400(3) 0.0265(7) Uani 1 1 d . . . . .
H16A H 0.221916 0.266847 0.553486 0.040 Uiso 1 1 calc R U . . .
H16B H 0.255636 0.318030 0.657490 0.040 Uiso 1 1 calc R U . . .
H16C H 0.193213 0.252075 0.681962 0.040 Uiso 1 1 calc R U . . .
I3 I -0.34292(2) 0.35007(2) 0.41095(2) 0.01749(5) Uani 1 1 d . . . . .
I4 I -0.24461(2) 0.60388(2) 0.63571(2) 0.01878(5) Uani 1 1 d . . . . .
F5 F -0.37956(17) 0.48978(8) 0.47542(17) 0.0246(4) Uani 1 1 d . . . . .
F6 F 0.05472(17) 0.54014(8) 0.72158(16) 0.0252(4) Uani 1 1 d . . . . .
F7 F 0.15130(17) 0.42800(8) 0.67541(17) 0.0253(4) Uani 1 1 d . . . . .
F8 F -0.01669(17) 0.34444(8) 0.53886(16) 0.0223(4) Uani 1 1 d . . . . .
C7 C -0.2036(3) 0.41534(13) 0.5060(3) 0.0168(5) Uani 1 1 d . . . . .
C8 C -0.2489(3) 0.47420(13) 0.5271(3) 0.0176(6) Uani 1 1 d . . . . .
C9 C -0.1663(3) 0.51737(12) 0.5999(3) 0.0177(6) Uani 1 1 d . . . . .
C10 C -0.0305(3) 0.50015(13) 0.6509(3) 0.0189(6) Uani 1 1 d . . . . .
C11 C 0.0192(3) 0.44262(13) 0.6291(3) 0.0177(6) Uani 1 1 d . . . . .
C12 C -0.0679(3) 0.40055(13) 0.5579(3) 0.0175(6) Uani 1 1 d . . . . .
I5 I 0.87157(2) 0.25062(2) 0.78682(2) 0.01739(5) Uani 1 1 d . . . . .

loop_
_atom_site_aniso_label
_atom_site_aniso_U_11
_atom_site_aniso_U_22
_atom_site_aniso_U_33
_atom_site_aniso_U_23
_atom_site_aniso_U_13
_atom_site_aniso_U_12
I1 0.02298(10) 0.01472(9) 0.02288(10) -0.00027(7) 0.00668(8) -0.00106(7)
I2 0.02207(10) 0.01678(9) 0.02173(10) -0.00205(7) 0.00743(8) -0.00247(7)
F1 0.0138(8) 0.0232(9) 0.0474(12) -0.0083(8) 0.0018(8) 0.0015(7)
F2 0.0264(9) 0.0238(9) 0.0289(10) 0.0004(7) 0.0104(8) 0.0101(7)
F3 0.0141(8) 0.0374(10) 0.0325(10) 0.0044(8) 0.0034(7) 0.0054(7)
F4 0.0202(9) 0.0292(10) 0.0292(10) -0.0029(8) 0.0008(8) -0.0069(7)
C1 0.0189(14) 0.0149(13) 0.0206(14) 0.0019(11) 0.0057(11) 0.0003(11)
C2 0.0131(13) 0.0191(13) 0.0228(15) 0.0010(11) 0.0023(11) 0.0010(11)
C3 0.0190(14) 0.0168(13) 0.0176(14) -0.0004(11) 0.0055(11) -0.0018(11)
C4 0.0213(14) 0.0186(14) 0.0180(14) 0.0034(11) 0.0088(12) 0.0061(11)
C5 0.0131(13) 0.0280(15) 0.0169(14) 0.0070(11) 0.0030(11) 0.0024(11)
C6 0.0172(13) 0.0240(14) 0.0159(13) 0.0031(11) 0.0016(11) -0.0045(11)
N1 0.0148(11) 0.0151(11) 0.0154(11) 0.0009(9) 0.0063(9) -0.0003(8)
C13 0.0217(15) 0.0319(16) 0.0150(14) -0.0032(12) 0.0043(12) -0.0050(12)
C14 0.0139(12) 0.0142(12) 0.0114(12) 0.0017(10) 0.0075(10) -0.0052(10)
C15 0.0324(17) 0.0160(14) 0.0295(17) -0.0024(12) 0.0100(14) -0.0010(12)
C16 0.0184(15) 0.0341(17) 0.0266(16) 0.0063(13) 0.0049(12) 0.0079(13)
I3 0.01578(9) 0.01635(9) 0.02152(10) -0.00098(7) 0.00677(7) -0.00134(6)
I4 0.01786(9) 0.01435(9) 0.02473(10) 0.00117(7) 0.00622(7) 0.00070(7)
F5 0.0131(8) 0.0229(9) 0.0356(10) -0.0037(8) 0.0012(7) 0.0036(7)
F6 0.0178(8) 0.0243(9) 0.0297(10) -0.0042(7) -0.0016(7) -0.0034(7)
F7 0.0128(8) 0.0292(9) 0.0308(10) 0.0026(8) -0.0013(7) 0.0050(7)
F8 0.0206(8) 0.0182(8) 0.0294(10) 0.0009(7) 0.0083(7) 0.0068(7)
C7 0.0146(13) 0.0167(13) 0.0199(14) -0.0011(11) 0.0060(11) -0.0026(10)
C8 0.0127(12) 0.0180(13) 0.0223(14) 0.0020(11) 0.0048(11) 0.0004(10)
C9 0.0164(13) 0.0126(12) 0.0259(15) 0.0015(11) 0.0089(12) 0.0015(10)
C10 0.0183(14) 0.0197(14) 0.0184(14) 0.0017(11) 0.0036(11) -0.0027(11)
C11 0.0121(12) 0.0219(14) 0.0187(14) 0.0067(11) 0.0026(11) 0.0012(11)
C12 0.0177(13) 0.0157(13) 0.0214(14) 0.0035(11) 0.0094(11) 0.0036(11)
I5 0.01936(9) 0.01350(9) 0.01779(9) 0.00042(6) 0.00137(7) 0.00059(6)

loop_
_atom_type_symbol
_atom_type_description
_atom_type_scat_dispersion_real
_atom_type_scat_dispersion_imag
_atom_type_scat_source
C C 0.0033 0.0016 'International Tables Vol C Tables 4.2.6.8 and 6.1.1.4'
H H 0.0000 0.0000 'International Tables Vol C Tables 4.2.6.8 and 6.1.1.4'
F F 0.0171 0.0103 'International Tables Vol C Tables 4.2.6.8 and 6.1.1.4'
I I -0.4742 1.8119 'International Tables Vol C Tables 4.2.6.8 and 6.1.1.4'
N N 0.0061 0.0033 'International Tables Vol C Tables 4.2.6.8 and 6.1.1.4'

loop_
_geom_angle_atom_site_label_1
_geom_angle_atom_site_label_2
_geom_angle_atom_site_label_3
_geom_angle
_geom_angle_site_symmetry_1
_geom_angle_site_symmetry_3
_geom_angle_publ_flag
C2 C1 C6 117.8(3) . . ?
C2 C1 I1 120.9(2) . . ?
C6 C1 I1 121.3(2) . . ?
F1 C2 C1 118.6(2) . . ?
F1 C2 C3 118.3(3) . . ?
C1 C2 C3 123.2(3) . . ?
C2 C3 C4 117.1(3) . . ?
C2 C3 I2 120.1(2) . . ?
C4 C3 I2 122.8(2) . . ?
F2 C4 C5 118.1(3) . . ?
F2 C4 C3 120.7(3) . . ?
C5 C4 C3 121.3(3) . . ?
F3 C5 C6 120.0(3) . . ?
F3 C5 C4 120.1(3) . . ?
C6 C5 C4 119.9(3) . . ?
F4 C6 C5 118.8(3) . . ?
F4 C6 C1 120.4(3) . . ?
C5 C6 C1 120.8(3) . . ?
C14 N1 C13 106.8(2) . . ?
C14 N1 C16 106.9(2) . . ?
C13 N1 C16 110.1(2) . . ?
C14 N1 C15 112.7(2) . . ?
C13 N1 C15 110.4(2) . . ?
C16 N1 C15 109.8(2) . . ?
N1 C13 H13A 109.5 . . ?
N1 C13 H13B 109.5 . . ?
H13A C13 H13B 109.5 . . ?
N1 C13 H13C 109.5 . . ?
H13A C13 H13C 109.5 . . ?
H13B C13 H13C 109.5 . . ?
N1 C14 H14A 109.5 . . ?
N1 C14 H14B 109.5 . . ?
H14A C14 H14B 109.5 . . ?
N1 C14 H14C 109.5 . . ?
H14A C14 H14C 109.5 . . ?
H14B C14 H14C 109.5 . . ?
N1 C15 H15A 109.5 . . ?
N1 C15 H15B 109.5 . . ?
H15A C15 H15B 109.5 . . ?
N1 C15 H15C 109.5 . . ?
H15A C15 H15C 109.5 . . ?
H15B C15 H15C 109.5 . . ?
N1 C16 H16A 109.5 . . ?
N1 C16 H16B 109.5 . . ?
H16A C16 H16B 109.5 . . ?
N1 C16 H16C 109.5 . . ?
H16A C16 H16C 109.5 . . ?
H16B C16 H16C 109.5 . . ?
C12 C7 C8 117.5(3) . . ?
C12 C7 I3 122.3(2) . . ?
C8 C7 I3 120.0(2) . . ?
F5 C8 C9 118.6(2) . . ?
F5 C8 C7 118.3(2) . . ?
C9 C8 C7 123.1(3) . . ?
C8 C9 C10 117.3(3) . . ?
C8 C9 I4 121.1(2) . . ?
C10 C9 I4 121.6(2) . . ?
F6 C10 C11 118.8(3) . . ?
F6 C10 C9 120.0(3) . . ?
C11 C10 C9 121.2(3) . . ?
F7 C11 C10 120.2(3) . . ?
F7 C11 C12 120.3(3) . . ?
C10 C11 C12 119.5(3) . . ?
F8 C12 C11 118.2(2) . . ?
F8 C12 C7 120.4(3) . . ?
C11 C12 C7 121.4(3) . . ?

loop_
_geom_bond_atom_site_label_1
_geom_bond_atom_site_label_2
_geom_bond_distance
_geom_bond_site_symmetry_2
_geom_bond_publ_flag
I1 C1 2.099(3) . ?
I2 C3 2.089(3) . ?
F1 C2 1.339(3) . ?
F2 C4 1.347(3) . ?
F3 C5 1.343(3) . ?
F4 C6 1.339(3) . ?
C1 C2 1.381(4) . ?
C1 C6 1.388(4) . ?
C2 C3 1.386(4) . ?
C3 C4 1.389(4) . ?
C4 C5 1.380(4) . ?
C5 C6 1.377(4) . ?
N1 C14 1.456(3) . ?
N1 C13 1.488(4) . ?
N1 C16 1.492(4) . ?
N1 C15 1.501(3) . ?
C13 H13A 0.9800 . ?
C13 H13B 0.9800 . ?
C13 H13C 0.9800 . ?
C14 H14A 0.9800 . ?
C14 H14B 0.9800 . ?
C14 H14C 0.9800 . ?
C15 H15A 0.9800 . ?
C15 H15B 0.9800 . ?
C15 H15C 0.9800 . ?
C16 H16A 0.9800 . ?
C16 H16B 0.9800 . ?
C16 H16C 0.9800 . ?
I3 C7 2.093(3) . ?
I4 C9 2.096(3) . ?
F5 C8 1.342(3) . ?
F6 C10 1.340(3) . ?
F7 C11 1.339(3) . ?
F8 C12 1.348(3) . ?
C7 C12 1.383(4) . ?
C7 C8 1.384(4) . ?
C8 C9 1.384(4) . ?
C9 C10 1.394(4) . ?
C10 C11 1.377(4) . ?
C11 C12 1.381(4) . ?

loop_
_geom_hbond_atom_site_label_D
_geom_hbond_atom_site_label_H
_geom_hbond_atom_site_label_A
_geom_hbond_distance_DH
_geom_hbond_distance_HA
_geom_hbond_distance_DA
_geom_hbond_angle_DHA
_geom_hbond_site_symmetry_A
C13 H13A F2 0.98 2.57 3.184(3) 120.5 3_667
C13 H13C I3 0.98 3.21 4.144(3) 158.9 4_666
C14 H14A I5 0.98 2.79 3.771(3) 179.5 4_565
C14 H14B I5 0.98 3.00 3.959(3) 165.9 .
C14 H14C I1 0.98 3.35 3.926(3) 119.3 .
C15 H15A I1 0.98 3.19 4.128(3) 160.4 4_565
C15 H15B F3 0.98 2.61 3.339(4) 131.4 2_546
C15 H15B I3 0.98 3.33 4.230(3) 154.3 4_666
C15 H15C I4 0.98 3.16 4.064(3) 154.1 2_546
C16 H16B F7 0.98 2.61 3.532(4) 156.6 .

loop_
_geom_torsion_atom_site_label_1
_geom_torsion_atom_site_label_2
_geom_torsion_atom_site_label_3
_geom_torsion_atom_site_label_4
_geom_torsion
_geom_torsion_site_symmetry_1
_geom_torsion_site_symmetry_2
_geom_torsion_site_symmetry_3
_geom_torsion_site_symmetry_4
_geom_torsion_publ_flag
C6 C1 C2 F1 -179.2(3) . . . . ?
I1 C1 C2 F1 2.2(4) . . . . ?
C6 C1 C2 C3 0.4(4) . . . . ?
I1 C1 C2 C3 -178.1(2) . . . . ?
F1 C2 C3 C4 179.1(3) . . . . ?
C1 C2 C3 C4 -0.6(4) . . . . ?
F1 C2 C3 I2 -2.1(4) . . . . ?
C1 C2 C3 I2 178.3(2) . . . . ?
C2 C3 C4 F2 179.8(2) . . . . ?
I2 C3 C4 F2 0.9(4) . . . . ?
C2 C3 C4 C5 0.6(4) . . . . ?
I2 C3 C4 C5 -178.3(2) . . . . ?
F2 C4 C5 F3 -1.3(4) . . . . ?
C3 C4 C5 F3 178.0(3) . . . . ?
F2 C4 C5 C6 -179.6(2) . . . . ?
C3 C4 C5 C6 -0.4(4) . . . . ?
F3 C5 C6 F4 0.4(4) . . . . ?
C4 C5 C6 F4 178.7(3) . . . . ?
F3 C5 C6 C1 -178.1(3) . . . . ?
C4 C5 C6 C1 0.2(4) . . . . ?
C2 C1 C6 F4 -178.7(3) . . . . ?
I1 C1 C6 F4 -0.1(4) . . . . ?
C2 C1 C6 C5 -0.2(4) . . . . ?
I1 C1 C6 C5 178.3(2) . . . . ?
C12 C7 C8 F5 178.7(2) . . . . ?
I3 C7 C8 F5 -6.4(4) . . . . ?
C12 C7 C8 C9 -2.0(4) . . . . ?
I3 C7 C8 C9 172.8(2) . . . . ?
F5 C8 C9 C10 -179.1(2) . . . . ?
C7 C8 C9 C10 1.6(4) . . . . ?
F5 C8 C9 I4 2.7(4) . . . . ?
C7 C8 C9 I4 -176.5(2) . . . . ?
C8 C9 C10 F6 179.5(3) . . . . ?
I4 C9 C10 F6 -2.4(4) . . . . ?
C8 C9 C10 C11 0.4(4) . . . . ?
I4 C9 C10 C11 178.5(2) . . . . ?
F6 C10 C11 F7 -1.8(4) . . . . ?
C9 C10 C11 F7 177.4(3) . . . . ?
F6 C10 C11 C12 179.1(2) . . . . ?
C9 C10 C11 C12 -1.7(4) . . . . ?
F7 C11 C12 F8 1.4(4) . . . . ?
C10 C11 C12 F8 -179.5(2) . . . . ?
F7 C11 C12 C7 -177.9(3) . . . . ?
C10 C11 C12 C7 1.2(4) . . . . ?
C8 C7 C12 F8 -178.7(2) . . . . ?
I3 C7 C12 F8 6.5(4) . . . . ?
C8 C7 C12 C11 0.6(4) . . . . ?
I3 C7 C12 C11 -174.2(2) . . . . ?
